data_7720453
loop_
_publ_author_name
'Pillay, Michael N.'
'Li, Min-Chi'
'Ni, Yu-Rong'
'Yen, Wei-Jung'
'Chiu, Tzu-Hao'
'Wang, Xiaoping'
'Saillard, Jean-Yves'
'Liu, C. W.'

_publ_section_title
;
 Solving the P-O/P-OH riddle: direct synthesis and neutron diffraction
 characterization of dianionic dithiophosphonates.
;
_journal_issue 4
_journal_name_full 'Dalton transactions (Cambridge, England : 2003)'
_journal_page_first 1637
_journal_page_last 1641
_journal_paper_doi 10.1039/d5dt02816g
_journal_volume 55
_journal_year 2026
_chemical_formula_moiety '2(C7 H7 O2 P S2), H2 O, 4(H4 N)'
_chemical_formula_sum 'C14 H32 N4 O5 P2 S4'
_chemical_formula_weight 526.61
_space_group_crystal_system monoclinic
_space_group_IT_number 14
_space_group_name_Hall '-P 2ybc'
_space_group_name_H-M_alt 'P 1 21/c 1'
_atom_sites_solution_hydrogens mixed
_atom_sites_solution_primary dual
_audit_creation_date 2025-12-15
_audit_creation_method
;
Olex2 1.5-ac7-013
(compiled 2025.01.02 svn.rf662f148 for Rigaku Oxford Diffraction, GUI svn.r7109)
;
_audit_update_record
;
2025-12-16 deposited with the CCDC.	2025-12-23 downloaded from the CCDC.
;
_cell_angle_alpha 90
_cell_angle_beta 97.586(2)
_cell_angle_gamma 90
_cell_formula_units_Z 2
_cell_length_a 12.1011(2)
_cell_length_b 10.9171(2)
_cell_length_c 9.21900(10)
_cell_measurement_reflns_used 27373
_cell_measurement_temperature 100.01(10)
_cell_measurement_theta_max 77.1900
_cell_measurement_theta_min 3.6400
_cell_volume 1207.25(3)
_computing_cell_refinement 'CrysAlisPro 1.171.44.120a (Rigaku OD, 2025)'
_computing_data_collection 'CrysAlisPro system (CCD 44.120a 64-bit (release 22-08-2025))'
_computing_data_reduction 'CrysAlisPro 1.171.44.120a (Rigaku OD, 2025)'
_computing_molecular_graphics 'Olex2 1.5-ac7-013 (Dolomanov et al., 2009)'
_computing_publication_material 'Olex2 1.5-ac7-013 (Dolomanov et al., 2009)'
_computing_structure_refinement 'XL  (Sheldrick, 2008)'
_computing_structure_solution 'SHELXT  (Sheldrick, 2015)'
_diffrn_ambient_environment N~2~
_diffrn_ambient_temperature 100.01(10)
_diffrn_detector 'Hybrid Pixel Array Detector'
_diffrn_detector_area_resol_mean 10.0000
_diffrn_detector_type 'HyPix-Arc 100'
_diffrn_measured_fraction_theta_full 0.994
_diffrn_measured_fraction_theta_max 0.974
_diffrn_measurement_details
;
List of Runs (angles in degrees, time in seconds):

  # Type    Start    End  Width  t~exp~   \w     \q     \k     \f   Frames
#--------------------------------------------------------------------------
  1  \w    -51.00 -21.00   0.50    0.10    --  -92.62  61.00 150.00   60
  2  \w    -51.00 -21.00   0.50    0.10    --  -92.62  61.00   0.00   60
  3  \w    -51.00 -21.00   0.50    0.10    --  -92.62  61.00 -30.00   60
  4  \w    -51.00 -21.00   0.50    0.10    --  -92.62  61.00 -60.00   60
  5  \w    -51.00 -21.00   0.50    0.10    --  -92.62  61.00-150.00   60
  6  \w    -73.00 -25.00   0.50    0.10    --  -92.62  77.00-150.00   96
  7  \w    -22.00  20.00   0.50    0.10    --  -54.85  38.00 -30.00   84
  8  \w    -22.00  20.00   0.50    0.10    --  -54.85  38.00 120.00   84
  9  \w     28.00  54.00   0.50    0.10    --   38.00  64.00 114.95   52
 10  \w     28.00  56.00   0.50    0.10    --   38.00  63.00  41.82   56
 11  \w     28.00  56.00   0.50    0.10    --   38.00  63.00 -62.25   56
 12  \w     28.00  56.00   0.50    0.10    --   38.00  63.00-163.67   56
 13  \w     28.00  56.00   0.50    0.10    --   38.00  63.00-101.06   56
 14  \w     -5.00  21.00   0.50    0.10    --   14.00  82.00  36.76   52
 15  \w     79.00 124.00   0.50    0.10    --   51.60  57.00  30.00   90
 16  \w     79.00 124.00   0.50    0.10    --   51.60  57.00  90.00   90
 17  \w     82.00 163.00   0.50    0.10    --  103.97 135.00   1.00  162
 18  \w     82.00 163.00   0.50    0.10    --  103.97 135.00-178.00  162
 19  \w     79.00 124.00   0.50    0.10    --   51.60  57.00 -90.00   90
 20  \w    103.00 150.00   0.50    0.10    --  103.97  15.00 -60.00   94
 21  \w    103.00 150.00   0.50    0.10    --  103.97  15.00  30.00   94
 22  \w    103.00 150.00   0.50    0.10    --  103.97  15.00 120.00   94
 23  \w     37.00  73.00   0.50    0.10    --  103.97 -77.00  90.00   72
 24  \w     16.00 103.00   0.50    0.10    --   51.60-135.00 115.00  174
 25  \w     33.00 106.00   0.50    0.10    --  103.97-135.00 115.00  146
 26  \w     35.00  92.00   0.50    0.10    --  103.97 -95.00 150.00  114
 27  \w     35.00  92.00   0.50    0.10    --  103.97 -95.00  60.00  114
 28  \w     35.00  92.00   0.50    0.10    --  103.97 -95.00  90.00  114
 29  \w     35.00  92.00   0.50    0.10    --  103.97 -95.00  30.00  114
 30  \w     35.00  92.00   0.50    0.10    --  103.97 -95.00 -30.00  114
 31  \w     33.00 106.00   0.50    0.10    --  103.97-135.00 -64.00  146
 32  \w     35.00  92.00   0.50    0.10    --  103.97 -95.00 -90.00  114
 33  \w     35.00  92.00   0.50    0.10    --  103.97 -95.00-150.00  114
 34  \w     35.00  92.00   0.50    0.10    --  103.97 -95.00-180.00  114
 35  \w   -105.00 -16.00   0.50    0.10    --  -54.85 135.00-178.00  178
 36  \w   -105.00 -21.00   0.50    0.10    --  -92.62 135.00-178.00  168
 37  \w    -97.00 -29.00   0.50    0.10    --  -99.00 115.00 -90.48  136
 38  \w    -92.00 -30.00   0.50    0.10    --  -99.00 100.00 -77.86  124
 39  \w   -105.00 -21.00   0.50    0.10    --  -92.62 135.00   1.00  168
 40  \w    -92.00 -30.00   0.50    0.10    --  -99.00  94.00  13.11  124
 41  \w    -92.00 -31.00   0.50    0.10    --  -99.00  91.00  46.46  122
 42  \w    -92.00 -30.00   0.50    0.10    --  -99.00  94.00 106.38  124
 43  \w   -150.00 -92.00   0.50    0.10    --  -92.62 -15.00 -60.00  116
 44  \w   -164.00 -83.00   0.50    0.10    --  -94.00 -65.00-114.19  162
 45  \w   -164.00 -84.00   0.50    0.10    --  -94.00 -66.00-163.49  160
 46  \w   -160.00 -99.00   0.50    0.10    --  -92.62 -77.00-120.00  122
 47  \w   -160.00 -99.00   0.50    0.10    --  -92.62 -77.00 -60.00  122
 48  \w   -165.00 -84.00   0.50    0.10    --  -94.00 -63.00 -90.36  162
 49  \w   -165.00 -84.00   0.50    0.10    --  -94.00 -63.00  -5.53  162
 50  \w   -164.00 -84.00   0.50    0.10    --  -92.62 -61.00 -30.00  160
 51  \w   -165.00 -84.00   0.50    0.10    --  -94.00 -63.00-151.84  162
 52  \w   -164.00 -84.00   0.50    0.10    --  -92.62 -61.00 -60.00  160
 53  \w   -165.00 -84.00   0.50    0.10    --  -94.00 -64.00  44.36  162
 54  \w   -164.00 -83.00   0.50    0.10    --  -94.00 -65.00  73.21  162
 55  \w   -169.00 -87.00   0.50    0.10    --  -99.00 -67.00 167.04  164
 56  \w   -164.00 -84.00   0.50    0.10    --  -92.62 -61.00 120.00  160
 57  \w   -162.00 -83.00   0.50    0.10    --  -90.00 -57.00  19.15  158
 58  \w   -158.00 -79.00   0.50    0.10    --  -86.00 -57.00  94.28  158
 59  \w   -158.00 -79.00   0.50    0.10    --  -86.00 -57.00   3.16  158
 60  \w   -159.00 -79.00   0.50    0.10    --  -86.00 -56.00  73.67  160
 61  \w   -147.00 -68.00   0.50    0.10    --  -74.00 -55.00  21.73  158
 62  \w   -127.00 -79.00   0.50    0.10    --  -54.85 -57.00 -30.00   96
 63  \w   -158.00 -79.00   0.50    0.10    --  -86.00 -59.00-154.53  158
 64  \w   -158.00 -79.00   0.50    0.10    --  -86.00 -57.00 -86.56  158
 65  \w   -151.00 -72.00   0.50    0.10    --  -78.00 -54.00 -62.50  158
 66  \w   -151.00 -73.00   0.50    0.10    --  -78.00 -53.00-150.99  156
 67  \w   -151.00 -72.00   0.50    0.10    --  -78.00 -55.00 -23.42  158
 68  \w   -151.00-111.00   0.50    0.10    --  -78.00 -50.00 -39.68   80
 69  \w   -155.00 -78.00   0.50    0.10    --  -82.00 -51.00  41.85  154
 70  \w   -151.00 -74.00   0.50    0.10    --  -78.00 -50.00 121.04  154
 71  \w   -151.00 -72.00   0.50    0.10    --  -78.00 -55.00 170.31  158
 72  \w   -152.00 -75.00   0.50    0.10    --  -78.00 -48.00 143.35  154
 73  \w   -159.00 -80.00   0.50    0.10    --  -86.00 -55.00 122.14  158
 74  \w   -150.00 -92.00   0.50    0.10    --  -92.62 -15.00 120.00  116
 75  \w   -140.00 -64.00   0.50    0.10    --  -66.00 -47.00-135.14  152
 76  \w   -163.00 -82.00   0.50    0.10    --  -92.62-135.00 -64.00  162
 77  \w   -163.00 -82.00   0.50    0.10    --  -92.62-135.00 115.00  162
;
_diffrn_measurement_device 'four-circle diffractometer'
_diffrn_measurement_device_type 'XtaLAB Synergy, Single source at home/near, HyPix-Arc 100'
_diffrn_measurement_method '\w scans'
_diffrn_orient_matrix_type 'CrysAlisPro convention (1999,Acta A55,543-557)'
_diffrn_orient_matrix_UB_11 0.0377208000
_diffrn_orient_matrix_UB_12 -0.1207149000
_diffrn_orient_matrix_UB_13 0.0779515000
_diffrn_orient_matrix_UB_21 0.0620853000
_diffrn_orient_matrix_UB_22 0.0731971000
_diffrn_orient_matrix_UB_23 0.1286283000
_diffrn_orient_matrix_UB_31 -0.1058867000
_diffrn_orient_matrix_UB_32 -0.0000912000
_diffrn_orient_matrix_UB_33 0.0760829000
_diffrn_radiation_monochromator mirror
_diffrn_radiation_probe x-ray
_diffrn_radiation_type 'Cu K\a'
_diffrn_radiation_wavelength 1.54184
_diffrn_reflns_av_R_equivalents 0.0474
_diffrn_reflns_av_unetI/netI 0.0158
_diffrn_reflns_Laue_measured_fraction_full 0.994
_diffrn_reflns_Laue_measured_fraction_max 0.974
_diffrn_reflns_limit_h_max 14
_diffrn_reflns_limit_h_min -15
_diffrn_reflns_limit_k_max 13
_diffrn_reflns_limit_k_min -13
_diffrn_reflns_limit_l_max 11
_diffrn_reflns_limit_l_min -11
_diffrn_reflns_number 46159
_diffrn_reflns_point_group_measured_fraction_full 0.994
_diffrn_reflns_point_group_measured_fraction_max 0.974
_diffrn_reflns_theta_full 67.684
_diffrn_reflns_theta_max 77.161
_diffrn_reflns_theta_min 3.685
_diffrn_source 'micro-focus sealed X-ray tube'
_diffrn_source_type 'PhotonJet (Cu) X-ray Source'
_exptl_absorpt_coefficient_mu 5.157
_exptl_absorpt_correction_T_max 0.973
_exptl_absorpt_correction_T_min 0.756
_exptl_absorpt_correction_type gaussian
_exptl_absorpt_process_details
;
CrysAlisPro 1.171.44.120a (Rigaku Oxford Diffraction, 2025)
Numerical absorption correction based on gaussian integration over
a multifaceted crystal model
Empirical absorption correction using spherical harmonics,
implemented in SCALE3 ABSPACK scaling algorithm.
;
_exptl_crystal_colour colourless
_exptl_crystal_colour_primary colourless
_exptl_crystal_density_diffrn 1.449
_exptl_crystal_description block
_exptl_crystal_F_000 556
_exptl_crystal_size_max 0.15
_exptl_crystal_size_mid 0.13
_exptl_crystal_size_min 0.11
_refine_diff_density_max 0.417
_refine_diff_density_min -0.392
_refine_diff_density_rms 0.067
_refine_ls_extinction_method none
_refine_ls_goodness_of_fit_ref 1.052
_refine_ls_hydrogen_treatment mixed
_refine_ls_matrix_type full
_refine_ls_number_parameters 172
_refine_ls_number_reflns 2489
_refine_ls_number_restraints 0
_refine_ls_restrained_S_all 1.052
_refine_ls_R_factor_all 0.0337
_refine_ls_R_factor_gt 0.0331
_refine_ls_shift/su_max 0.001
_refine_ls_shift/su_mean 0.000
_refine_ls_structure_factor_coef Fsqd
_refine_ls_weighting_details 'w=1/[\s^2^(Fo^2^)+(0.0438P)^2^+1.4527P] where P=(Fo^2^+2Fc^2^)/3'
_refine_ls_weighting_scheme calc
_refine_ls_wR_factor_gt 0.0877
_refine_ls_wR_factor_ref 0.0882
_reflns_Friedel_coverage 0.000
_reflns_number_gt 2443
_reflns_number_total 2489
_reflns_threshold_expression 'I > 2\s(I)'
_cod_data_source_file d5dt02816g2.cif
_cod_data_source_block LPO
_cod_database_code 7720453
_shelx_shelxl_version_number 2019/3
_chemical_oxdiff_formula 'C7 H16 N2 O2.500 P1 S2 '
_shelx_space_group_comment
;
The symmetry employed for this shelxl refinement is uniquely defined
by the following loop, which should always be used as a source of
symmetry information in preference to the above space-group names.
They are only intended as comments.
;
_shelx_estimated_absorpt_t_max 0.601
_shelx_estimated_absorpt_t_min 0.512
_diffrn_oxdiff_digest_od_ed
;

;
_diffrn_oxdiff_measurement_exp_name 251008a_S2P(O)R.par
_olex2_refinement_description
;
1. Fixed Uiso
 At 1.2 times of:
  All C(H) groups
 At 1.5 times of:
  All C(H,H,H) groups, All O(H,H) groups
2. Others
 Fixed Sof: O3(0.5) H3A(0.5) H3B(0.5)
3.a Free rotating group:
 O3(H3A,H3B)
3.b Aromatic/amide H refined with riding coordinates:
 C2(H2), C3(H3), C5(H5), C6(H6)
3.c Idealised Me refined as rotating group:
 C7(H7A,H7B,H7C)
;
_olex2_submission_special_instructions 'No special instructions were received'
_oxdiff_exptl_absorpt_empirical_details
;
Empirical correction (ABSPACK) includes:
- Absorption correction using spherical harmonics
- Frame scaling
;
_oxdiff_exptl_absorpt_empirical_full_max 2.041
_oxdiff_exptl_absorpt_empirical_full_min 0.701

loop_
_space_group_symop_operation_xyz
'x, y, z'
'-x, y+1/2, -z+1/2'
'-x, -y, -z'
'x, -y-1/2, z-1/2'

loop_
_atom_site_label
_atom_site_type_symbol
_atom_site_fract_x
_atom_site_fract_y
_atom_site_fract_z
_atom_site_U_iso_or_equiv
_atom_site_adp_type
_atom_site_occupancy
_atom_site_site_symmetry_order
_atom_site_calc_flag
_atom_site_refinement_flags_posn
_atom_site_refinement_flags_adp
_atom_site_refinement_flags_occupancy
_atom_site_disorder_assembly
_atom_site_disorder_group
S1 S 0.29938(4) 0.50174(4) 0.47964(5) 0.02146(14) Uani 1 1 d . . . . .
S2 S 0.41057(4) 0.47908(5) 0.82849(5) 0.02383(14) Uani 1 1 d . . . . .
P1 P 0.31813(4) 0.58318(4) 0.67537(5) 0.01485(13) Uani 1 1 d . . . . .
O1 O 0.36930(11) 0.71184(12) 0.67452(16) 0.0236(3) Uani 1 1 d . . . . .
O2 O -0.11989(12) 0.61591(14) 0.90767(17) 0.0295(3) Uani 1 1 d . . . . .
N1 N 0.50893(16) 0.72378(18) 0.4469(2) 0.0228(4) Uani 1 1 d . . . . .
N2 N 0.31134(15) 0.94923(17) 0.62820(19) 0.0213(3) Uani 1 1 d . . . . .
C1 C 0.18201(14) 0.60132(16) 0.73662(19) 0.0157(3) Uani 1 1 d . . . . .
C2 C 0.16764(16) 0.68837(17) 0.8437(2) 0.0193(4) Uani 1 1 d . . . . .
H2 H 0.236750 0.751152 0.882135 0.023 Uiso 1 1 calc R U . . .
C3 C 0.06772(17) 0.69747(18) 0.9028(2) 0.0213(4) Uani 1 1 d . . . . .
H3 H 0.057766 0.766572 0.987403 0.026 Uiso 1 1 calc R U . . .
C4 C -0.01905(15) 0.61842(18) 0.8539(2) 0.0203(4) Uani 1 1 d . . . . .
C5 C -0.00824(17) 0.5348(2) 0.7422(2) 0.0275(4) Uani 1 1 d . . . . .
H5 H -0.078857 0.475374 0.699659 0.033 Uiso 1 1 calc R U . . .
C6 C 0.09172(17) 0.52696(19) 0.6852(2) 0.0239(4) Uani 1 1 d . . . . .
H6 H 0.100082 0.460473 0.597213 0.029 Uiso 1 1 calc R U . . .
C7 C -0.1342(2) 0.6965(2) 1.0270(3) 0.0387(6) Uani 1 1 d . . . . .
H7A H -0.137532 0.791607 0.988309 0.058 Uiso 1 1 calc R U . . .
H7B H -0.063786 0.685526 1.114103 0.058 Uiso 1 1 calc R U . . .
H7C H -0.212068 0.673870 1.069817 0.058 Uiso 1 1 calc R U . . .
H2A H 0.244(3) 0.974(3) 0.624(3) 0.035(7) Uiso 1 1 d . . . . .
H2B H 0.352(3) 0.986(3) 0.705(4) 0.058(10) Uiso 1 1 d . . . . .
H2C H 0.333(3) 0.969(3) 0.535(4) 0.044(8) Uiso 1 1 d . . . . .
H1A H 0.471(2) 0.744(3) 0.358(3) 0.039(7) Uiso 1 1 d . . . . .
H2D H 0.317(2) 0.866(3) 0.647(3) 0.045(8) Uiso 1 1 d . . . . .
H1B H 0.547(3) 0.663(3) 0.439(3) 0.050(9) Uiso 1 1 d . . . . .
H1C H 0.463(3) 0.712(3) 0.511(4) 0.062(10) Uiso 1 1 d . . . . .
O3 O 0.6683(3) 0.7851(4) 0.2589(5) 0.0516(10) Uani 0.5 1 d G . P . .
H3A H 0.662731 0.843334 0.193941 0.077 Uiso 0.5 1 d G U P . .
H3B H 0.737098 0.760535 0.264232 0.077 Uiso 0.5 1 d G U P . .
H1D H 0.555(3) 0.788(4) 0.470(4) 0.075(12) Uiso 1 1 d . . . . .

loop_
_atom_site_aniso_label
_atom_site_aniso_U_11
_atom_site_aniso_U_22
_atom_site_aniso_U_33
_atom_site_aniso_U_23
_atom_site_aniso_U_13
_atom_site_aniso_U_12
S1 0.0191(3) 0.0303(3) 0.0151(2) -0.00120(17) 0.00281(17) -0.00110(17)
S2 0.0197(3) 0.0356(3) 0.0165(2) 0.00476(18) 0.00337(17) 0.01101(19)
P1 0.0122(2) 0.0163(2) 0.0160(2) 0.00115(16) 0.00141(16) -0.00033(15)
O1 0.0192(7) 0.0187(7) 0.0340(8) -0.0006(6) 0.0078(6) -0.0038(5)
O2 0.0171(7) 0.0353(8) 0.0382(8) -0.0074(7) 0.0122(6) -0.0019(6)
N1 0.0202(9) 0.0262(9) 0.0226(9) 0.0005(7) 0.0049(7) -0.0015(7)
N2 0.0184(9) 0.0264(9) 0.0194(8) -0.0008(7) 0.0035(6) 0.0045(7)
C1 0.0130(8) 0.0169(8) 0.0168(8) 0.0024(6) 0.0007(6) 0.0006(6)
C2 0.0171(9) 0.0187(9) 0.0219(9) 0.0000(7) 0.0024(7) -0.0023(7)
C3 0.0213(9) 0.0197(9) 0.0235(9) -0.0022(7) 0.0054(7) 0.0006(7)
C4 0.0134(9) 0.0225(9) 0.0254(9) 0.0019(7) 0.0048(7) 0.0017(7)
C5 0.0166(9) 0.0339(11) 0.0321(11) -0.0103(9) 0.0035(8) -0.0070(8)
C6 0.0183(10) 0.0275(10) 0.0259(10) -0.0074(8) 0.0035(8) -0.0039(8)
C7 0.0391(13) 0.0255(11) 0.0578(15) -0.0086(10) 0.0304(12) -0.0017(10)
O3 0.045(2) 0.042(2) 0.072(3) 0.0140(19) 0.023(2) 0.0060(17)

loop_
_atom_type_symbol
_atom_type_description
_atom_type_scat_dispersion_real
_atom_type_scat_dispersion_imag
_atom_type_scat_source
C C 0.0181 0.0091 'International Tables Vol C Tables 4.2.6.8 and 6.1.1.4'
H H 0.0000 0.0000 'International Tables Vol C Tables 4.2.6.8 and 6.1.1.4'
N N 0.0311 0.0180 'International Tables Vol C Tables 4.2.6.8 and 6.1.1.4'
O O 0.0492 0.0322 'International Tables Vol C Tables 4.2.6.8 and 6.1.1.4'
P P 0.2955 0.4335 'International Tables Vol C Tables 4.2.6.8 and 6.1.1.4'
S S 0.3331 0.5567 'International Tables Vol C Tables 4.2.6.8 and 6.1.1.4'

loop_
_exptl_crystal_face_index_h
_exptl_crystal_face_index_k
_exptl_crystal_face_index_l
_exptl_crystal_face_perp_dist
-2 -1 -2 0.0576
-1 -1 0 0.0760
1 1 0 0.0632
1 -1 -1 0.0680
0 -1 0 0.0934
2 -2 -1 0.0714
-2 2 1 0.0565
-2 -1 1 0.0831
2 2 -1 0.0678
-2 -1 -1 0.0558
0 1 1 0.0583
-2 0 1 0.0825
-1 2 2 0.0483
1 0 2 0.0527
0 0 -1 0.0549
1 0 0 0.0726
1 0 -2 0.0590
-2 0 -1 0.0700
-1 0 -1 0.0635
-1 0 0 0.0730
-1 0 2 0.0691
0 0 1 0.0549
1 -1 0 0.0660
-1 1 0 0.0630

loop_
_geom_angle_atom_site_label_1
_geom_angle_atom_site_label_2
_geom_angle_atom_site_label_3
_geom_angle
_geom_angle_site_symmetry_1
_geom_angle_site_symmetry_3
_geom_angle_publ_flag
S1 P1 S2 111.44(3) . . ?
O1 P1 S1 113.60(6) . . ?
O1 P1 S2 109.28(6) . . ?
O1 P1 C1 106.50(8) . . ?
C1 P1 S1 109.21(6) . . ?
C1 P1 S2 106.46(6) . . ?
C4 O2 C7 117.74(16) . . ?
H1A N1 H1B 109(3) . . ?
H1A N1 H1C 111(3) . . ?
H1A N1 H1D 104(3) . . ?
H1B N1 H1C 112(3) . . ?
H1B N1 H1D 108(3) . . ?
H1C N1 H1D 112(3) . . ?
H2A N2 H2B 108(3) . . ?
H2A N2 H2C 105(3) . . ?
H2A N2 H2D 111(3) . . ?
H2B N2 H2C 116(3) . . ?
H2B N2 H2D 106(3) . . ?
H2C N2 H2D 111(3) . . ?
C2 C1 P1 119.66(14) . . ?
C6 C1 P1 122.13(14) . . ?
C6 C1 C2 118.13(17) . . ?
C1 C2 H2 119.3 . . ?
C3 C2 C1 121.33(17) . . ?
C3 C2 H2 119.3 . . ?
C2 C3 H3 120.4 . . ?
C4 C3 C2 119.12(18) . . ?
C4 C3 H3 120.4 . . ?
O2 C4 C3 124.32(18) . . ?
O2 C4 C5 115.26(17) . . ?
C3 C4 C5 120.41(18) . . ?
C4 C5 H5 120.2 . . ?
C6 C5 C4 119.52(18) . . ?
C6 C5 H5 120.2 . . ?
C1 C6 H6 119.3 . . ?
C5 C6 C1 121.35(18) . . ?
C5 C6 H6 119.3 . . ?
O2 C7 H7A 109.5 . . ?
O2 C7 H7B 109.5 . . ?
O2 C7 H7C 109.5 . . ?
H7A C7 H7B 109.5 . . ?
H7A C7 H7C 109.5 . . ?
H7B C7 H7C 109.5 . . ?
H3A O3 H3B 104.5 . . ?

loop_
_geom_bond_atom_site_label_1
_geom_bond_atom_site_label_2
_geom_bond_distance
_geom_bond_site_symmetry_2
_geom_bond_publ_flag
S1 P1 1.9974(6) . ?
S2 P1 2.0294(6) . ?
P1 O1 1.5355(14) . ?
P1 C1 1.8212(18) . ?
O2 C4 1.377(2) . ?
O2 C7 1.437(3) . ?
N1 H1A 0.91(3) . ?
N1 H1B 0.81(4) . ?
N1 H1C 0.87(4) . ?
N1 H1D 0.91(4) . ?
N2 H2A 0.85(3) . ?
N2 H2B 0.90(4) . ?
N2 H2C 0.95(3) . ?
N2 H2D 0.93(3) . ?
C1 C2 1.397(3) . ?
C1 C6 1.393(3) . ?
C2 H2 1.1030 . ?
C2 C3 1.394(3) . ?
C3 H3 1.1030 . ?
C3 C4 1.388(3) . ?
C4 C5 1.395(3) . ?
C5 H5 1.1030 . ?
C5 C6 1.384(3) . ?
C6 H6 1.1030 . ?
C7 H7A 1.0970 . ?
C7 H7B 1.0970 . ?
C7 H7C 1.0970 . ?
O3 H3A 0.8700 . ?
O3 H3B 0.8700 . ?

loop_
_geom_hbond_atom_site_label_D
_geom_hbond_atom_site_label_H
_geom_hbond_atom_site_label_A
_geom_hbond_distance_DH
_geom_hbond_distance_HA
_geom_hbond_distance_DA
_geom_hbond_angle_DHA
_geom_hbond_site_symmetry_A
_geom_hbond_publ_flag
N2 H2D O1 0.93(3) 1.80(3) 2.704(2) 163(3) . yes
N1 H1C O1 0.87(4) 2.00(4) 2.865(2) 171(3) . yes

loop_
_geom_torsion_atom_site_label_1
_geom_torsion_atom_site_label_2
_geom_torsion_atom_site_label_3
_geom_torsion_atom_site_label_4
_geom_torsion
_geom_torsion_site_symmetry_1
_geom_torsion_site_symmetry_2
_geom_torsion_site_symmetry_3
_geom_torsion_site_symmetry_4
_geom_torsion_publ_flag
S1 P1 C1 C2 -159.38(13) . . . . ?
S1 P1 C1 C6 23.70(17) . . . . ?
S2 P1 C1 C2 80.19(15) . . . . ?
S2 P1 C1 C6 -96.74(16) . . . . ?
P1 C1 C2 C3 -174.15(14) . . . . ?
P1 C1 C6 C5 174.26(17) . . . . ?
O1 P1 C1 C2 -36.33(17) . . . . ?
O1 P1 C1 C6 146.74(16) . . . . ?
O2 C4 C5 C6 -177.38(19) . . . . ?
C1 C2 C3 C4 -0.1(3) . . . . ?
C2 C1 C6 C5 -2.7(3) . . . . ?
C2 C3 C4 O2 177.62(18) . . . . ?
C2 C3 C4 C5 -2.9(3) . . . . ?
C3 C4 C5 C6 3.1(3) . . . . ?
C4 C5 C6 C1 -0.3(3) . . . . ?
C6 C1 C2 C3 2.9(3) . . . . ?
C7 O2 C4 C3 -3.1(3) . . . . ?
C7 O2 C4 C5 177.5(2) . . . . ?

loop_
_exptl_oxdiff_crystal_face_indexfrac_h
_exptl_oxdiff_crystal_face_indexfrac_k
_exptl_oxdiff_crystal_face_indexfrac_l
_exptl_oxdiff_crystal_face_x
_exptl_oxdiff_crystal_face_y
_exptl_oxdiff_crystal_face_z
-2.0012 -0.9905 -2.0000 -0.1118 -0.4540 0.0598
-1.0001 -0.9961 -0.0003 0.0825 -0.1350 0.1060
1.0001 0.9961 0.0003 -0.0825 0.1350 -0.1060
0.9985 -1.0029 -1.0038 0.0805 -0.1405 -0.1820
-0.0004 -1.0000 -0.0017 0.1206 -0.0734 0.0000
1.9978 -2.0068 -1.0070 0.2391 -0.1524 -0.2880
-1.9978 2.0068 1.0070 -0.2391 0.1524 0.2880
-1.9990 -0.9932 1.0018 0.1226 -0.0680 0.2880
1.9994 1.9932 -1.0000 -0.2431 0.1414 -0.2880
-2.0005 -0.9914 -0.9994 -0.0337 -0.3253 0.1359
0.0012 0.9991 1.0023 -0.0424 0.2021 0.0760
-1.9986 0.0068 1.0035 0.0020 0.0055 0.2880
-0.9974 2.0020 2.0061 -0.1229 0.3427 0.2581
1.0012 -0.0056 1.9997 0.1943 0.3190 0.0461
-0.0007 0.0009 -1.0006 -0.0781 -0.1287 -0.0760
0.9997 -0.0038 -0.0015 0.0381 0.0616 -0.1060
0.9982 -0.0021 -2.0026 -0.1182 -0.1958 -0.2581
-2.0001 0.0086 -0.9977 -0.1542 -0.2519 0.1359
-1.0004 0.0047 -0.9991 -0.1162 -0.1903 0.0299
-0.9997 0.0038 0.0015 -0.0381 -0.0616 0.1060
-0.9982 0.0021 2.0026 0.1182 0.1958 0.2581
0.0007 -0.0009 1.0006 0.0781 0.1287 0.0760
0.9993 -1.0038 -0.0032 0.1586 -0.0118 -0.1060
-0.9993 1.0038 0.0032 -0.1586 0.0118 0.1060
